data_4023092
loop_
_publ_author_name
'Anastasia Karioti'
'Helen Skaltsa'
'Anthony Linden'
'Remo Perozzo'
'Reto Brun'
'Deniz Tasdemir'

_publ_contact_author_address
; Institute of Organic Chemistry
   University of Z\"urich
   Winterthurerstrasse 190
   CH-8057 Z\"urich
   Switzerland
;
_publ_contact_author_email alinden@oci.uzh.ch
_publ_contact_author_fax '41 44 635 6812'
_publ_contact_author_name 'Dr. Anthony Linden'
_publ_contact_author_phone '41 44 635 4228'
_publ_section_title
;
 Anthecularin: A Novel Sesquiterpene Lactone from
 Anthemis auriculata with Antiprotozoal Activity
;
_journal_name_full 'Journal of Organic Chemistry'
_journal_page_first 8103
_journal_page_last 8106
_journal_paper_doi 10.1021/jo701751w
_journal_volume 72
_journal_year 2007
_chemical_absolute_configuration unk
_chemical_formula_moiety 'C15 H18 O3'
_chemical_formula_sum 'C15 H18 O3'
_chemical_formula_weight 246.30
_chemical_name_common auricularin
_chemical_name_systematic
;
  ?
;
_space_group_IT_number 4
_symmetry_cell_setting monoclinic
_symmetry_Int_Tables_number 4
_symmetry_space_group_name_Hall 'P 2yb'
_symmetry_space_group_name_H-M 'P 1 21 1'
_atom_sites_solution_hydrogens geom
_atom_sites_solution_primary direct
_atom_sites_solution_secondary difmap
_audit_creation_method SHELXL-97
_cell_angle_alpha 90.00
_cell_angle_beta 92.6343(18)
_cell_angle_gamma 90.00
_cell_formula_units_Z 2
_cell_length_a 7.0010(2)
_cell_length_b 12.2264(3)
_cell_length_c 7.3355(2)
_cell_measurement_reflns_used 1508
_cell_measurement_temperature 160(1)
_cell_measurement_theta_max 27.5
_cell_measurement_theta_min 2.0
_cell_volume 627.23(3)
_computing_cell_refinement 'DENZO-SMN (Otwinowski & Minor, 1997)'
_computing_data_collection 'COLLECT (Nonius, 2000)'
_computing_data_reduction 'DENZO-SMN and SCALEPACK (Otwinowski & Minor, 1997)'
_computing_molecular_graphics 'ORTEPII (Johnson, 1976)'
_computing_publication_material 'SHELXL97 and PLATON (Spek, 2006)'
_computing_structure_refinement 'SHELXL97 (Sheldrick, 1997)'
_computing_structure_solution 'SIR92 (Altomare et al., 1994)'
_diffrn_ambient_temperature 160(1)
_diffrn_detector '65 mm CCD camera on \k goniostat'
_diffrn_detector_area_resol_mean 9
_diffrn_measured_fraction_theta_full 0.997
_diffrn_measured_fraction_theta_max 0.997
_diffrn_measurement_device_type 'Nonius KappaCCD area-detector diffractometer'
_diffrn_measurement_method '\f and \w scans with \k offsets'
_diffrn_radiation_monochromator 'horizontally mounted graphite crystal'
_diffrn_radiation_source 'Nonius FR590 sealed tube generator'
_diffrn_radiation_type 'Mo K\a'
_diffrn_radiation_wavelength 0.71073
_diffrn_reflns_av_R_equivalents 0.0570
_diffrn_reflns_av_sigmaI/netI 0.0324
_diffrn_reflns_limit_h_max 9
_diffrn_reflns_limit_h_min 0
_diffrn_reflns_limit_k_max 15
_diffrn_reflns_limit_k_min 0
_diffrn_reflns_limit_l_max 9
_diffrn_reflns_limit_l_min -9
_diffrn_reflns_number 14891
_diffrn_reflns_theta_full 27.46
_diffrn_reflns_theta_max 27.46
_diffrn_reflns_theta_min 2.91
_diffrn_standards_decay_% 0
_diffrn_standards_number 0
_exptl_absorpt_coefficient_mu 0.0895
_exptl_absorpt_correction_type none
_exptl_crystal_colour colourless
_exptl_crystal_density_diffrn 1.304
_exptl_crystal_density_method 'not measured'
_exptl_crystal_description tablet
_exptl_crystal_F_000 264
_exptl_crystal_size_max 0.17
_exptl_crystal_size_mid 0.17
_exptl_crystal_size_min 0.08
_refine_diff_density_max 0.297
_refine_diff_density_min -0.227
_refine_diff_density_rms 0.067
_refine_ls_abs_structure_details 'Friedel pairs merged'
_refine_ls_extinction_coef 0.46(4)
_refine_ls_extinction_expression Fc^*^=kFc[1+0.001xFc^2^\l^3^/sin(2\q)]^-1/4^
_refine_ls_extinction_method SHELXL
_refine_ls_goodness_of_fit_ref 1.123
_refine_ls_hydrogen_treatment constr
_refine_ls_matrix_type full
_refine_ls_number_parameters 166
_refine_ls_number_reflns 1502
_refine_ls_number_restraints 1
_refine_ls_restrained_S_all 1.123
_refine_ls_R_factor_all 0.0468
_refine_ls_R_factor_gt 0.0432
_refine_ls_shift/su_max 0.001
_refine_ls_shift/su_mean 0.000
_refine_ls_structure_factor_coef Fsqd
_refine_ls_weighting_details 'w=1/[\s^2^(Fo^2^)+(0.0648P)^2^+0.0324P] where P=(Fo^2^+2Fc^2^)/3'
_refine_ls_weighting_scheme calc
_refine_ls_wR_factor_gt 0.1002
_refine_ls_wR_factor_ref 0.1037
_reflns_number_gt 1403
_reflns_number_total 1503
_reflns_threshold_expression 'I > 2\s(I)'
_cod_data_source_file jo701751w-File002.cif
_cod_data_source_block RU0601
_cod_original_sg_symbol_H-M 'P 21'
_cod_database_code 4023092

loop_
_symmetry_equiv_pos_as_xyz
'x, y, z'
'-x, y+1/2, -z'

loop_
_atom_site_label
_atom_site_type_symbol
_atom_site_fract_x
_atom_site_fract_y
_atom_site_fract_z
_atom_site_U_iso_or_equiv
_atom_site_adp_type
_atom_site_occupancy
_atom_site_symmetry_multiplicity
_atom_site_calc_flag
_atom_site_refinement_flags
O1 O 1.0656(2) 0.30105(16) 0.6259(2) 0.0459(5) Uani 1 1 d .
O2 O 0.7900(3) 0.34464(15) 0.7470(2) 0.0453(5) Uani 1 1 d .
O3 O 0.56476(19) 0.12894(13) 0.3518(2) 0.0311(4) Uani 1 1 d .
C1 C 0.8935(3) 0.30524(18) 0.6107(3) 0.0350(5) Uani 1 1 d .
C2 C 0.7644(3) 0.27066(18) 0.4492(3) 0.0292(5) Uani 1 1 d .
C3 C 0.5594(3) 0.29664(19) 0.5071(3) 0.0337(5) Uani 1 1 d .
H3 H 0.5008 0.3527 0.4225 0.040 Uiso 1 1 calc R
C4 C 0.4506(3) 0.1865(2) 0.4797(3) 0.0334(5) Uani 1 1 d .
H4 H 0.3202 0.2006 0.4231 0.040 Uiso 1 1 calc R
C5 C 0.4346(3) 0.1158(2) 0.6478(3) 0.0365(5) Uani 1 1 d .
H51 H 0.3787 0.1592 0.7460 0.044 Uiso 1 1 calc R
H52 H 0.3480 0.0535 0.6189 0.044 Uiso 1 1 calc R
C6 C 0.6278(3) 0.07288(18) 0.7135(3) 0.0303(5) Uani 1 1 d .
C7 C 0.7777(3) 0.08688(16) 0.6101(3) 0.0279(4) Uani 1 1 d .
H7 H 0.8994 0.0604 0.6525 0.033 Uiso 1 1 calc R
C8 C 0.7587(3) 0.14405(16) 0.4266(3) 0.0261(4) Uani 1 1 d .
C9 C 0.8956(3) 0.09897(18) 0.2953(3) 0.0293(5) Uani 1 1 d .
H9 H 0.9039 0.0217 0.2842 0.035 Uiso 1 1 calc R
C10 C 1.0069(3) 0.15966(19) 0.1930(3) 0.0304(5) Uani 1 1 d .
C11 C 1.0004(3) 0.2826(2) 0.1942(3) 0.0354(5) Uani 1 1 d .
H111 H 1.0112 0.3100 0.0681 0.043 Uiso 1 1 calc R
H112 H 1.1109 0.3109 0.2690 0.043 Uiso 1 1 calc R
C12 C 0.8165(3) 0.32525(18) 0.2705(3) 0.0355(5) Uani 1 1 d .
H121 H 0.7105 0.3138 0.1784 0.043 Uiso 1 1 calc R
H122 H 0.8294 0.4050 0.2911 0.043 Uiso 1 1 calc R
C13 C 0.5865(4) 0.3458(2) 0.6984(4) 0.0440(6) Uani 1 1 d .
H131 H 0.5372 0.4217 0.6992 0.053 Uiso 1 1 calc R
H132 H 0.5160 0.3021 0.7870 0.053 Uiso 1 1 calc R
C14 C 0.6385(4) 0.0145(2) 0.8942(3) 0.0386(5) Uani 1 1 d .
H141 H 0.7691 -0.0121 0.9197 0.058 Uiso 1 1 calc R
H142 H 0.5498 -0.0476 0.8899 0.058 Uiso 1 1 calc R
H143 H 0.6036 0.0651 0.9908 0.058 Uiso 1 1 calc R
C15 C 1.1449(3) 0.1096(2) 0.0654(3) 0.0397(6) Uani 1 1 d .
H151 H 1.1438 0.0298 0.0790 0.060 Uiso 1 1 calc R
H152 H 1.2740 0.1373 0.0950 0.060 Uiso 1 1 calc R
H153 H 1.1067 0.1289 -0.0607 0.060 Uiso 1 1 calc R

loop_
_atom_site_aniso_label
_atom_site_aniso_U_11
_atom_site_aniso_U_22
_atom_site_aniso_U_33
_atom_site_aniso_U_23
_atom_site_aniso_U_13
_atom_site_aniso_U_12
O1 0.0395(9) 0.0441(10) 0.0532(10) -0.0081(8) -0.0086(8) -0.0015(8)
O2 0.0552(11) 0.0416(9) 0.0390(9) -0.0113(8) 0.0018(7) 0.0032(8)
O3 0.0232(7) 0.0401(8) 0.0301(7) -0.0050(6) 0.0010(5) 0.0008(6)
C1 0.0423(12) 0.0271(10) 0.0355(11) -0.0021(9) 0.0000(9) 0.0002(9)
C2 0.0261(9) 0.0302(10) 0.0313(10) 0.0005(8) 0.0029(8) 0.0028(8)
C3 0.0327(10) 0.0344(11) 0.0345(11) 0.0025(9) 0.0070(8) 0.0091(9)
C4 0.0233(9) 0.0429(13) 0.0341(10) -0.0013(9) 0.0041(8) 0.0049(9)
C5 0.0292(10) 0.0420(12) 0.0390(11) 0.0013(10) 0.0088(8) -0.0012(10)
C6 0.0332(11) 0.0299(10) 0.0281(10) -0.0021(8) 0.0045(8) -0.0024(9)
C7 0.0277(9) 0.0276(10) 0.0284(9) -0.0022(8) 0.0013(7) 0.0016(8)
C8 0.0198(8) 0.0290(10) 0.0295(10) -0.0004(8) 0.0005(7) 0.0006(7)
C9 0.0274(10) 0.0322(11) 0.0282(10) -0.0029(8) 0.0010(8) 0.0022(8)
C10 0.0242(9) 0.0412(12) 0.0258(10) 0.0005(9) 0.0016(7) 0.0030(8)
C11 0.0296(10) 0.0410(12) 0.0361(12) 0.0093(10) 0.0063(8) 0.0022(9)
C12 0.0356(11) 0.0332(12) 0.0379(11) 0.0075(9) 0.0060(9) 0.0056(9)
C13 0.0494(14) 0.0408(13) 0.0428(13) -0.0073(11) 0.0138(10) 0.0045(11)
C14 0.0462(13) 0.0411(13) 0.0290(11) 0.0015(10) 0.0062(9) -0.0049(10)
C15 0.0317(11) 0.0558(15) 0.0323(11) -0.0017(10) 0.0091(8) 0.0052(10)

loop_
_atom_type_symbol
_atom_type_description
_atom_type_number_in_cell
_atom_type_scat_dispersion_real
_atom_type_scat_dispersion_imag
_atom_type_scat_source
C C 30 0.0033 0.0016
; International Tables for Crystallography (1992).
Vol. C, Tables 4.2.6.8 and 6.1.1.4
;
H H 36 0.0000 0.0000
; International Tables for Crystallography (1992).
Vol. C, Tables 4.2.6.8 and 6.1.1.4
;
O O 6 0.0106 0.0060
; International Tables for Crystallography (1992).
Vol. C, Tables 4.2.6.8 and 6.1.1.4
;

loop_
_geom_angle_atom_site_label_1
_geom_angle_atom_site_label_2
_geom_angle_atom_site_label_3
_geom_angle
C1 O2 C13 112.02(18)
C4 O3 C8 103.19(14)
O1 C1 O2 121.0(2)
O1 C1 C2 128.1(2)
O2 C1 C2 110.94(19)
C1 C2 C12 113.01(19)
C1 C2 C3 104.77(18)
C12 C2 C3 113.96(17)
C1 C2 C8 111.82(17)
C12 C2 C8 110.41(18)
C3 C2 C8 102.31(17)
C13 C3 C2 104.77(19)
C13 C3 C4 119.86(19)
C2 C3 C4 103.99(17)
C13 C3 H3 109.2
C2 C3 H3 109.2
C4 C3 H3 109.2
O3 C4 C5 108.32(19)
O3 C4 C3 102.91(15)
C5 C4 C3 116.31(18)
O3 C4 H4 109.7
C5 C4 H4 109.7
C3 C4 H4 109.7
C6 C5 C4 111.10(17)
C6 C5 H51 109.4
C4 C5 H51 109.4
C6 C5 H52 109.4
C4 C5 H52 109.4
H51 C5 H52 108.0
C7 C6 C14 123.6(2)
C7 C6 C5 119.39(19)
C14 C6 C5 116.99(18)
C6 C7 C8 121.63(18)
C6 C7 H7 119.2
C8 C7 H7 119.2
O3 C8 C9 109.00(15)
O3 C8 C7 108.62(15)
C9 C8 C7 111.64(16)
O3 C8 C2 100.71(15)
C9 C8 C2 114.87(17)
C7 C8 C2 111.28(17)
C10 C9 C8 124.5(2)
C10 C9 H9 117.7
C8 C9 H9 117.7
C9 C10 C11 122.3(2)
C9 C10 C15 122.2(2)
C11 C10 C15 115.5(2)
C10 C11 C12 111.82(19)
C10 C11 H111 109.3
C12 C11 H111 109.3
C10 C11 H112 109.3
C12 C11 H112 109.3
H111 C11 H112 107.9
C11 C12 C2 113.89(18)
C11 C12 H121 108.8
C2 C12 H121 108.8
C11 C12 H122 108.8
C2 C12 H122 108.8
H121 C12 H122 107.7
O2 C13 C3 107.47(18)
O2 C13 H131 110.2
C3 C13 H131 110.2
O2 C13 H132 110.2
C3 C13 H132 110.2
H131 C13 H132 108.5
C6 C14 H141 109.5
C6 C14 H142 109.5
H141 C14 H142 109.5
C6 C14 H143 109.5
H141 C14 H143 109.5
H142 C14 H143 109.5
C10 C15 H151 109.5
C10 C15 H152 109.5
H151 C15 H152 109.5
C10 C15 H153 109.5
H151 C15 H153 109.5
H152 C15 H153 109.5

loop_
_geom_bond_atom_site_label_1
_geom_bond_atom_site_label_2
_geom_bond_distance
O1 C1 1.206(3)
O2 C1 1.350(3)
O2 C13 1.453(3)
O3 C4 1.444(3)
O3 C8 1.453(2)
C1 C2 1.517(3)
C2 C12 1.530(3)
C2 C3 1.549(3)
C2 C8 1.557(3)
C3 C13 1.530(3)
C3 C4 1.555(3)
C3 H3 1.0000
C4 C5 1.515(3)
C4 H4 1.0000
C5 C6 1.509(3)
C5 H51 0.9900
C5 H52 0.9900
C6 C7 1.334(3)
C6 C14 1.504(3)
C7 C8 1.517(3)
C7 H7 0.9500
C8 C9 1.495(3)
C9 C10 1.332(3)
C9 H9 0.9500
C10 C11 1.503(3)
C10 C15 1.506(3)
C11 C12 1.520(3)
C11 H111 0.9900
C11 H112 0.9900
C12 H121 0.9900
C12 H122 0.9900
C13 H131 0.9900
C13 H132 0.9900
C14 H141 0.9800
C14 H142 0.9800
C14 H143 0.9800
C15 H151 0.9800
C15 H152 0.9800
C15 H153 0.9800

loop_
_geom_torsion_atom_site_label_1
_geom_torsion_atom_site_label_2
_geom_torsion_atom_site_label_3
_geom_torsion_atom_site_label_4
_geom_torsion
C13 O2 C1 O1 178.1(2)
C13 O2 C1 C2 -1.8(3)
O1 C1 C2 C12 -54.5(3)
O2 C1 C2 C12 125.3(2)
O1 C1 C2 C3 -179.2(2)
O2 C1 C2 C3 0.6(2)
O1 C1 C2 C8 70.8(3)
O2 C1 C2 C8 -109.4(2)
C1 C2 C3 C13 0.6(2)
C12 C2 C3 C13 -123.4(2)
C8 C2 C3 C13 117.4(2)
C1 C2 C3 C4 -125.98(18)
C12 C2 C3 C4 110.0(2)
C8 C2 C3 C4 -9.2(2)
C8 O3 C4 C5 -77.23(19)
C8 O3 C4 C3 46.47(19)
C13 C3 C4 O3 -137.9(2)
C2 C3 C4 O3 -21.4(2)
C13 C3 C4 C5 -19.7(3)
C2 C3 C4 C5 96.8(2)
O3 C4 C5 C6 48.2(2)
C3 C4 C5 C6 -67.0(2)
C4 C5 C6 C7 -9.2(3)
C4 C5 C6 C14 171.6(2)
C14 C6 C7 C8 178.5(2)
C5 C6 C7 C8 -0.6(3)
C4 O3 C8 C9 -173.58(17)
C4 O3 C8 C7 64.57(19)
C4 O3 C8 C2 -52.39(19)
C6 C7 C8 O3 -27.6(3)
C6 C7 C8 C9 -147.9(2)
C6 C7 C8 C2 82.3(2)
C1 C2 C8 O3 148.10(17)
C12 C2 C8 O3 -85.16(18)
C3 C2 C8 O3 36.49(19)
C1 C2 C8 C9 -95.0(2)
C12 C2 C8 C9 31.8(2)
C3 C2 C8 C9 153.42(16)
C1 C2 C8 C7 33.1(2)
C12 C2 C8 C7 159.86(17)
C3 C2 C8 C7 -78.50(19)
O3 C8 C9 C10 107.4(2)
C7 C8 C9 C10 -132.6(2)
C2 C8 C9 C10 -4.7(3)
C8 C9 C10 C11 -2.3(3)
C8 C9 C10 C15 178.87(19)
C9 C10 C11 C12 -18.9(3)
C15 C10 C11 C12 159.96(19)
C10 C11 C12 C2 47.5(3)
C1 C2 C12 C11 72.1(2)
C3 C2 C12 C11 -168.5(2)
C8 C2 C12 C11 -54.0(3)
C1 O2 C13 C3 2.1(3)
C2 C3 C13 O2 -1.6(3)
C4 C3 C13 O2 114.5(2)

loop_
_cod_related_entry_id
_cod_related_entry_database
_cod_related_entry_code
1 ChemSpider 21430012
